data_1006017
loop_
_publ_author_name
'Paulus, E F'
'Yehia, I'
'Fuess, H'
'Rodriguez, J'
'Vogt, T'
'Stroebel, J'
'Klauda, M'
'Saemann-Ischenko, G'

_publ_section_title
;
Crystal structure refinement of Nd~2-x~Ce~x~CuO~4~ (x=.05-.30) by x-ray
(295K) and neutron (1.5K) powder diffraction
;
_journal_coden_ASTM SSCOA4
_journal_issue 11
_journal_name_full 'Solid State Communications'
_journal_page_first 791
_journal_page_last 795
_journal_paper_doi 10.1016/0038-1098(90)90172-8
_journal_volume 73
_journal_year 1990
_chemical_formula_structural 'Nd1.90 Ce.10 Cu O4'
_chemical_formula_sum 'Ce0.1 Cu Nd1.9 O4'
_chemical_name_systematic
;
Neodymium cerium copper oxide (1.90/.10/1/4)
;
_space_group_IT_number 139
_symmetry_cell_setting tetragonal
_symmetry_Int_Tables_number 139
_symmetry_space_group_name_Hall '-I 4 2'
_symmetry_space_group_name_H-M 'I 4/m m m'
_cell_angle_alpha 90
_cell_angle_beta 90
_cell_angle_gamma 90
_cell_formula_units_Z 2
_cell_length_a 3.9435(3)
_cell_length_b 3.9435(3)
_cell_length_c 12.1048(12)
_cell_volume 188.2
_refine_ls_R_factor_all 0.0282
_cod_original_formula_sum 'Ce.1 Cu Nd1.9 O4'
_cod_database_code 1006017

loop_
_symmetry_equiv_pos_as_xyz
x,y,z
-x,-y,z
-x,y,z
x,-y,z
-y,x,z
y,-x,z
y,x,z
-y,-x,z
-x,-y,-z
x,y,-z
x,-y,-z
-x,y,-z
y,-x,-z
-y,x,-z
-y,-x,-z
y,x,-z
1/2+x,1/2+y,1/2+z
1/2-x,1/2-y,1/2+z
1/2-x,1/2+y,1/2+z
1/2+x,1/2-y,1/2+z
1/2-y,1/2+x,1/2+z
1/2+y,1/2-x,1/2+z
1/2+y,1/2+x,1/2+z
1/2-y,1/2-x,1/2+z
1/2-x,1/2-y,1/2-z
1/2+x,1/2+y,1/2-z
1/2+x,1/2-y,1/2-z
1/2-x,1/2+y,1/2-z
1/2+y,1/2-x,1/2-z
1/2-y,1/2+x,1/2-z
1/2-y,1/2-x,1/2-z
1/2+y,1/2+x,1/2-z

loop_
_atom_site_label
_atom_site_type_symbol
_atom_site_symmetry_multiplicity
_atom_site_Wyckoff_symbol
_atom_site_fract_x
_atom_site_fract_y
_atom_site_fract_z
_atom_site_occupancy
_atom_site_attached_hydrogens
_atom_site_calc_flag
Nd1 Nd3+ 4 e 0. 0. 0.3528(6) 0.95 0 d
Ce1 Ce3+ 4 e 0. 0. 0.3528(6) 0.05 0 d
Cu1 Cu2+ 2 a 0. 0. 0. 1. 0 d
O1 O2- 4 c 0. 0.5 0. 1. 0 d
O2 O2- 4 d 0. 0.5 0.25 1. 0 d

loop_
_atom_type_symbol
_atom_type_oxidation_number
Nd3+ 3.000
Ce3+ 3.000
Cu2+ 2.000
O2- -2.000
